data_7234915
loop_
_publ_author_name
'Maciej Wojtas'
'Anna Gagor'
'Andrei L. Kholkin'

_publ_section_title
;
 Strong piezoelectricity in [H-beta-(2-pyridyl)-Ala-OH][BF4] and
 [H-beta-(2-pyridyl)-Ala-OH][ClO4] - new amino acid based hybrid crystals
;
_journal_name_full 'Journal of Materials Chemistry C'
_journal_page_first 7622
_journal_page_last 7631
_journal_paper_doi 10.1039/C6TC02206E
_journal_volume 4
_journal_year 2016
_chemical_absolute_configuration unk
_chemical_formula_sum 'C8 H11 B F4 N2 O2'
_chemical_formula_weight 254.00
_space_group_crystal_system triclinic
_space_group_IT_number 1
_space_group_name_Hall 'P 1'
_space_group_name_H-M_alt 'P 1'
_atom_sites_solution_hydrogens mixed
_cell_angle_alpha 88.242(4)
_cell_angle_beta 80.518(3)
_cell_angle_gamma 89.255(3)
_cell_formula_units_Z 2
_cell_length_a 5.0120(2)
_cell_length_b 9.4413(4)
_cell_length_c 11.0484(5)
_cell_measurement_reflns_used 7477
_cell_measurement_temperature 100(2)
_cell_measurement_theta_max 29.2900
_cell_measurement_theta_min 2.8130
_cell_volume 515.41(4)
_computing_cell_refinement
;
CrysAlisPro, Agilent Technologies,
Version 1.171.37.35h (release 09-02-2015 CrysAlis171 .NET)
(compiled Feb  9 2015,16:26:32)
;
_computing_data_collection
;
CrysAlisPro, Agilent Technologies,
Version 1.171.37.35h (release 09-02-2015 CrysAlis171 .NET)
(compiled Feb  9 2015,16:26:32)
;
_computing_data_reduction
;
CrysAlisPro, Agilent Technologies,
Version 1.171.37.35h (release 09-02-2015 CrysAlis171 .NET)
(compiled Feb  9 2015,16:26:32)
;
_computing_structure_refinement 'SHELXL-2014/7 (Sheldrick, 2014)'
_diffrn_ambient_environment N~2~
_diffrn_ambient_temperature 100(2)
_diffrn_detector 'CCD plate'
_diffrn_detector_area_resol_mean 10.6249
_diffrn_detector_type Atlas
_diffrn_measured_fraction_theta_full 0.999
_diffrn_measured_fraction_theta_max 0.999
_diffrn_measurement_device 'four-circle diffractometer'
_diffrn_measurement_device_type 'Xcalibur, Atlas'
_diffrn_radiation_monochromator graphite
_diffrn_radiation_probe x-ray
_diffrn_radiation_type 'Mo K\a'
_diffrn_radiation_wavelength 0.71073
_diffrn_reflns_av_R_equivalents 0.0173
_diffrn_reflns_av_unetI/netI 0.0206
_diffrn_reflns_Laue_measured_fraction_full 0.999
_diffrn_reflns_Laue_measured_fraction_max 0.999
_diffrn_reflns_limit_h_max 6
_diffrn_reflns_limit_h_min -6
_diffrn_reflns_limit_k_max 11
_diffrn_reflns_limit_k_min -11
_diffrn_reflns_limit_l_max 13
_diffrn_reflns_limit_l_min -13
_diffrn_reflns_number 11556
_diffrn_reflns_point_group_measured_fraction_full 0.994
_diffrn_reflns_point_group_measured_fraction_max 0.994
_diffrn_reflns_theta_full 25.675
_diffrn_reflns_theta_max 25.675
_diffrn_reflns_theta_min 2.158
_diffrn_source 'fine-focus sealed X-ray tube'
_diffrn_source_type 'Enhance (Mo) X-ray Source'
_exptl_absorpt_coefficient_mu 0.161
_exptl_absorpt_correction_T_max 1.00000
_exptl_absorpt_correction_T_min 0.98870
_exptl_absorpt_correction_type multi-scan
_exptl_absorpt_process_details
;
CrysAlisPro, Agilent Technologies,
Version 1.171.37.35h (release 09-02-2015 CrysAlis171 .NET)
(compiled Feb  9 2015,16:26:32)
Empirical absorption correction using spherical harmonics,
 implemented in SCALE3 ABSPACK scaling algorithm.
;
_exptl_crystal_colour colorless
_exptl_crystal_density_diffrn 1.637
_exptl_crystal_description prism
_exptl_crystal_F_000 260
_exptl_crystal_size_max 0.25
_exptl_crystal_size_mid 0.21
_exptl_crystal_size_min 0.15
_refine_diff_density_max 0.728
_refine_diff_density_min -0.417
_refine_diff_density_rms 0.063
_refine_ls_abs_structure_details
;
 Flack x determined using 1720 quotients [(I+)-(I-)]/[(I+)+(I-)]
 (Parsons, Flack and Wagner, Acta Cryst. B69 (2013) 249-259).
;
_refine_ls_abs_structure_Flack 0.05(17)
_refine_ls_extinction_expression Fc^*^=kFc[1+0.001xFc^2^\l^3^/sin(2\q)]^-1/4^
_refine_ls_extinction_method 'SHELXL-2014/7 (Sheldrick 2014'
_refine_ls_goodness_of_fit_ref 1.156
_refine_ls_hydrogen_treatment mixed
_refine_ls_matrix_type full
_refine_ls_number_parameters 360
_refine_ls_number_reflns 3889
_refine_ls_number_restraints 54
_refine_ls_restrained_S_all 1.188
_refine_ls_R_factor_all 0.0495
_refine_ls_R_factor_gt 0.0468
_refine_ls_shift/su_max 0.003
_refine_ls_shift/su_mean 0.000
_refine_ls_structure_factor_coef Fsqd
_refine_ls_weighting_details 'w=1/[\s^2^(Fo^2^)+(0.0536P)^2^+0.4746P] where P=(Fo^2^+2Fc^2^)/3'
_refine_ls_weighting_scheme calc
_refine_ls_wR_factor_gt 0.1174
_refine_ls_wR_factor_ref 0.1201
_reflns_Friedel_coverage 0.988
_reflns_Friedel_fraction_full 0.988
_reflns_Friedel_fraction_max 0.988
_reflns_number_gt 3713
_reflns_number_total 3889
_reflns_threshold_expression 'I > 2\s(I)'
_cod_data_source_file J-Mater-Chem-C-2016-4-7622.cif
_cod_data_source_block 100K
_cod_depositor_comments
;
The following automatic conversions were performed:

data item '_chemical_absolute_configuration' value 'UNK' was changed
to 'unk' in accordance with the built-in table derived from the CIF
Core dictionary named 'cif_core.dic' version 2.4.5 last updated on
2014-11-21.

Automatic conversion script
Id: cif_fix_values 6909 2019-04-08 15:41:33Z antanas 
;
_cod_database_code 7234915
_shelx_space_group_comment
;
The symmetry employed for this shelxl refinement is uniquely defined
by the following loop, which should always be used as a source of
symmetry information in preference to the above space-group names.
They are only intended as comments.
;

loop_
_space_group_symop_operation_xyz
'x, y, z'

loop_
_atom_site_label
_atom_site_type_symbol
_atom_site_fract_x
_atom_site_fract_y
_atom_site_fract_z
_atom_site_U_iso_or_equiv
_atom_site_adp_type
_atom_site_occupancy
_atom_site_site_symmetry_order
_atom_site_calc_flag
_atom_site_refinement_flags_posn
_atom_site_refinement_flags_adp
_atom_site_refinement_flags_occupancy
_atom_site_disorder_assembly
_atom_site_disorder_group
N28 N -0.1245(8) 0.1297(4) 0.7243(3) 0.0180(8) Uani 1 1 d . . . . .
H28 H -0.0282 0.1879 0.6744 0.022 Uiso 1 1 calc R U . . .
N27 N 1.1061(8) 0.5480(4) 0.1791(3) 0.0185(8) Uani 1 1 d . . . . .
H27 H 1.0390 0.6324 0.1808 0.022 Uiso 1 1 calc R U . . .
C26 C 1.0863(10) 0.3126(5) 0.2523(4) 0.0199(10) Uani 1 1 d . . . . .
H26 H 1.0018 0.2406 0.3034 0.024 Uiso 1 1 calc R U . . .
C25 C 1.3213(10) 0.2840(6) 0.1694(5) 0.0273(12) Uani 1 1 d . . . . .
H25 H 1.3949 0.1930 0.1657 0.033 Uiso 1 1 calc R U . . .
C21 C 0.9802(9) 0.4484(5) 0.2578(4) 0.0149(9) Uani 1 1 d . . . . .
C20 C 0.7282(9) 0.4875(5) 0.3450(4) 0.0166(9) Uani 1 1 d . . . . .
H20A H 0.5978 0.4118 0.3488 0.020 Uiso 1 1 calc R U . . .
H20B H 0.6489 0.5724 0.3136 0.020 Uiso 1 1 calc R U . . .
C19 C 0.7846(8) 0.5138(4) 0.4754(4) 0.0125(8) Uani 1 1 d . . . . .
H19 H 0.908(10) 0.437(6) 0.490(5) 0.015 Uiso 1 1 d . U . . .
C18 C 0.9177(8) 0.6591(4) 0.4790(4) 0.0128(8) Uani 1 1 d . . . . .
O17 O 1.1665(6) 0.6620(3) 0.4329(3) 0.0149(7) Uani 1 1 d . . . . .
O16 O 0.7782(6) 0.7593(3) 0.5235(3) 0.0163(7) Uani 1 1 d . . . . .
N15 N 0.5230(7) 0.5117(4) 0.5603(3) 0.0141(7) Uani 1 1 d . . . . .
H15A H 0.5492 0.5356 0.6347 0.021 Uiso 1 1 calc R U . . .
H15B H 0.4536 0.4251 0.5642 0.021 Uiso 1 1 calc R U . . .
H15C H 0.4089 0.5732 0.5330 0.021 Uiso 1 1 calc R U . . .
N14 N 0.3983(7) -0.0764(4) 0.4210(3) 0.0135(7) Uani 1 1 d . . . . .
H14A H 0.4249 -0.0349 0.3466 0.020 Uiso 1 1 calc R U . . .
H14B H 0.3089 -0.1569 0.4191 0.020 Uiso 1 1 calc R U . . .
H14C H 0.5573 -0.0949 0.4442 0.020 Uiso 1 1 calc R U . . .
O13 O 0.6264(6) 0.1671(3) 0.4566(3) 0.0245(8) Uani 1 1 d . . . . .
O12 O 0.2591(6) 0.2577(3) 0.5698(3) 0.0210(7) Uani 1 1 d . . . . .
C11 C -0.2006(10) -0.1011(5) 0.8084(4) 0.0213(10) Uani 1 1 d . . . . .
H11 H -0.1523 -0.1964 0.8117 0.026 Uiso 1 1 calc R U . . .
C10 C -0.4241(10) -0.0504(6) 0.8870(4) 0.0239(11) Uani 1 1 d . . . . .
H10 H -0.5249 -0.1117 0.9438 0.029 Uiso 1 1 calc R U . . .
C9 C -0.4967(10) 0.0908(5) 0.8811(4) 0.0220(10) Uani 1 1 d . . . . .
H9 H -0.6482 0.1251 0.9323 0.026 Uiso 1 1 calc R U . . .
C8 C -0.3415(10) 0.1797(5) 0.7982(4) 0.0204(10) Uani 1 1 d . . . . .
H8 H -0.3873 0.2753 0.7935 0.025 Uiso 1 1 calc R U . . .
C6 C -0.0501(9) -0.0084(5) 0.7247(4) 0.0164(9) Uani 1 1 d . . . . .
C5 C 0.1930(8) -0.0554(4) 0.6372(4) 0.0142(9) Uani 1 1 d . . . . .
H5A H 0.1783 -0.1564 0.6260 0.017 Uiso 1 1 calc R U . . .
H5B H 0.3521 -0.0413 0.6748 0.017 Uiso 1 1 calc R U . . .
C23 C 1.3289(10) 0.5221(6) 0.0990(4) 0.0253(11) Uani 1 1 d . . . . .
H23 H 1.4066 0.5946 0.0464 0.030 Uiso 1 1 calc R U . . .
C24 C 1.4442(10) 0.3910(6) 0.0931(4) 0.0272(12) Uani 1 1 d . . . . .
H24 H 1.6028 0.3736 0.0386 0.033 Uiso 1 1 calc R U . . .
C4 C 0.2380(8) 0.0196(4) 0.5096(4) 0.0127(8) Uani 1 1 d . . . . .
H1 H 0.062(10) 0.042(5) 0.482(4) 0.010(11) Uiso 1 1 d . . . . .
C2 C 0.3924(9) 0.1583(4) 0.5102(4) 0.0147(9) Uani 1 1 d . . . . .
B1 B -0.0892(11) 0.9256(6) 0.1695(5) 0.0225(11) Uani 1 1 d D . . . .
F1 F 0.0406(9) 0.9721(4) 0.2590(4) 0.0568(12) Uani 1 1 d D . . . .
F2 F -0.3050(11) 1.0154(5) 0.1647(5) 0.0759(15) Uani 1 1 d D . . . .
F3 F -0.2177(12) 0.8014(5) 0.2156(6) 0.0924(19) Uani 1 1 d D . . . .
F4A F -0.053(3) 1.0304(17) 0.0772(12) 0.038(5) Uani 0.216(11) 1 d D U P . .
F4B F 0.0525(12) 0.8966(11) 0.0605(6) 0.050(3) Uani 0.586(17) 1 d D U P . .
F4C F 0.111(3) 0.8332(18) 0.1085(18) 0.029(6) Uani 0.199(16) 1 d D U P . .
F21 F 0.8861(6) 0.5718(3) 0.9234(3) 0.0312(7) Uani 1 1 d . . . . .
B2 B 1.0544(11) 0.5097(6) 0.8279(5) 0.0207(11) Uani 1 1 d . . . . .
F22 F 1.2758(17) 0.6047(15) 0.7968(8) 0.034(2) Uani 0.71(3) 1 d . U P . .
F22A F 1.312(4) 0.550(3) 0.8090(16) 0.023(4) Uani 0.29(3) 1 d . U P . .
F23 F 0.9288(6) 0.5067(3) 0.7243(3) 0.0322(7) Uani 1 1 d . . . . .
F24 F 1.164(3) 0.3820(14) 0.8485(13) 0.025(3) Uani 0.44(3) 1 d . U P . .
F24A F 1.070(4) 0.3672(13) 0.8758(13) 0.042(3) Uani 0.56(3) 1 d . U P . .

loop_
_atom_site_aniso_label
_atom_site_aniso_U_11
_atom_site_aniso_U_22
_atom_site_aniso_U_33
_atom_site_aniso_U_23
_atom_site_aniso_U_13
_atom_site_aniso_U_12
N28 0.020(2) 0.016(2) 0.018(2) -0.0009(16) -0.0026(16) -0.0026(15)
N27 0.024(2) 0.0162(19) 0.0161(19) 0.0000(14) -0.0041(15) -0.0029(15)
C26 0.029(3) 0.015(2) 0.015(2) 0.0005(18) -0.0034(19) -0.0045(19)
C25 0.030(3) 0.028(3) 0.026(3) -0.013(2) -0.010(2) 0.008(2)
C21 0.018(2) 0.017(2) 0.011(2) -0.0023(16) -0.0045(16) -0.0048(17)
C20 0.016(2) 0.018(2) 0.016(2) -0.0035(17) -0.0034(17) -0.0041(17)
C19 0.0116(19) 0.012(2) 0.014(2) 0.0000(15) -0.0024(15) -0.0012(16)
C18 0.015(2) 0.0112(19) 0.012(2) -0.0006(16) -0.0039(16) -0.0026(16)
O17 0.0100(15) 0.0140(15) 0.0197(16) -0.0003(12) 0.0009(12) -0.0024(11)
O16 0.0160(15) 0.0113(15) 0.0221(16) -0.0032(12) -0.0043(12) 0.0004(12)
N15 0.0127(17) 0.0128(17) 0.0169(19) -0.0013(14) -0.0020(14) -0.0028(13)
N14 0.0132(17) 0.0111(17) 0.0161(18) -0.0010(13) -0.0016(14) -0.0008(13)
O13 0.0165(17) 0.0164(17) 0.038(2) -0.0026(15) 0.0039(15) -0.0046(13)
O12 0.0215(17) 0.0137(16) 0.0266(17) -0.0050(13) 0.0009(13) -0.0036(12)
C11 0.027(3) 0.019(2) 0.019(2) 0.0023(18) -0.0063(19) -0.0017(19)
C10 0.023(3) 0.031(3) 0.016(2) 0.0030(19) 0.0027(18) -0.003(2)
C9 0.023(2) 0.030(3) 0.013(2) -0.0015(19) -0.0033(18) -0.002(2)
C8 0.023(2) 0.020(2) 0.019(2) -0.0049(18) -0.0034(19) 0.0021(18)
C6 0.017(2) 0.020(2) 0.014(2) -0.0022(17) -0.0069(17) -0.0004(18)
C5 0.015(2) 0.012(2) 0.017(2) -0.0002(16) -0.0051(16) -0.0005(16)
C23 0.028(3) 0.037(3) 0.011(2) -0.001(2) -0.0021(19) -0.014(2)
C24 0.021(2) 0.042(3) 0.018(3) -0.010(2) -0.001(2) 0.000(2)
C4 0.0101(19) 0.012(2) 0.016(2) -0.0003(15) -0.0019(15) -0.0011(15)
C2 0.017(2) 0.012(2) 0.015(2) 0.0006(16) -0.0041(16) -0.0006(16)
B1 0.023(3) 0.024(3) 0.021(3) 0.000(2) -0.003(2) 0.000(2)
F1 0.083(3) 0.040(2) 0.061(3) -0.0171(18) -0.051(2) 0.019(2)
F2 0.080(3) 0.071(3) 0.085(4) 0.003(3) -0.041(3) 0.023(3)
F3 0.104(4) 0.048(3) 0.111(4) -0.005(3) 0.028(3) -0.026(3)
F4A 0.049(8) 0.050(8) 0.023(7) 0.006(5) -0.025(5) -0.004(5)
F4B 0.026(3) 0.102(6) 0.020(3) -0.011(3) 0.005(2) 0.001(3)
F4C 0.030(6) 0.028(6) 0.029(6) -0.0025(15) -0.0029(17) 0.0011(15)
F21 0.0273(16) 0.0414(18) 0.0225(15) -0.0052(13) 0.0035(12) 0.0018(13)
B2 0.016(2) 0.027(3) 0.020(3) -0.007(2) -0.004(2) 0.003(2)
F22 0.029(3) 0.037(5) 0.031(3) -0.010(3) 0.010(2) -0.009(3)
F22A 0.022(6) 0.024(7) 0.021(5) -0.006(5) 0.004(4) -0.009(5)
F23 0.0336(16) 0.0441(19) 0.0215(14) -0.0030(13) -0.0124(12) 0.0079(14)
F24 0.027(6) 0.020(4) 0.030(5) -0.001(3) -0.015(4) 0.009(4)
F24A 0.048(6) 0.034(4) 0.046(5) -0.004(3) -0.015(4) 0.007(4)

loop_
_atom_type_symbol
_atom_type_description
_atom_type_scat_dispersion_real
_atom_type_scat_dispersion_imag
_atom_type_scat_source
C C 0.0033 0.0016 'International Tables Vol C Tables 4.2.6.8 and 6.1.1.4'
H H 0.0000 0.0000 'International Tables Vol C Tables 4.2.6.8 and 6.1.1.4'
B B 0.0013 0.0007 'International Tables Vol C Tables 4.2.6.8 and 6.1.1.4'
N N 0.0061 0.0033 'International Tables Vol C Tables 4.2.6.8 and 6.1.1.4'
O O 0.0106 0.0060 'International Tables Vol C Tables 4.2.6.8 and 6.1.1.4'
F F 0.0171 0.0103 'International Tables Vol C Tables 4.2.6.8 and 6.1.1.4'

loop_
_geom_angle_atom_site_label_1
_geom_angle_atom_site_label_2
_geom_angle_atom_site_label_3
_geom_angle
_geom_angle_site_symmetry_1
_geom_angle_site_symmetry_3
C8 N28 C6 122.8(4) . .
C8 N28 H28 118.6 . .
C6 N28 H28 118.6 . .
C23 N27 C21 123.2(4) . .
C23 N27 H27 118.4 . .
C21 N27 H27 118.4 . .
C21 C26 C25 119.5(4) . .
C21 C26 H26 120.2 . .
C25 C26 H26 120.2 . .
C24 C25 C26 119.9(5) . .
C24 C25 H25 120.0 . .
C26 C25 H25 120.0 . .
N27 C21 C26 117.9(4) . .
N27 C21 C20 119.5(4) . .
C26 C21 C20 122.6(4) . .
C21 C20 C19 112.5(3) . .
C21 C20 H20A 109.1 . .
C19 C20 H20A 109.1 . .
C21 C20 H20B 109.1 . .
C19 C20 H20B 109.1 . .
H20A C20 H20B 107.8 . .
N15 C19 C18 109.3(3) . .
N15 C19 C20 108.1(3) . .
C18 C19 C20 110.1(3) . .
N15 C19 H19 114(3) . .
C18 C19 H19 111(3) . .
C20 C19 H19 103(3) . .
O16 C18 O17 126.8(4) . .
O16 C18 C19 118.9(4) . .
O17 C18 C19 114.3(3) . .
C19 N15 H15A 109.5 . .
C19 N15 H15B 109.5 . .
H15A N15 H15B 109.5 . .
C19 N15 H15C 109.5 . .
H15A N15 H15C 109.5 . .
H15B N15 H15C 109.5 . .
C4 N14 H14A 109.5 . .
C4 N14 H14B 109.5 . .
H14A N14 H14B 109.5 . .
C4 N14 H14C 109.5 . .
H14A N14 H14C 109.5 . .
H14B N14 H14C 109.5 . .
C6 C11 C10 119.5(5) . .
C6 C11 H11 120.3 . .
C10 C11 H11 120.3 . .
C9 C10 C11 120.1(4) . .
C9 C10 H10 119.9 . .
C11 C10 H10 119.9 . .
C8 C9 C10 118.8(5) . .
C8 C9 H9 120.6 . .
C10 C9 H9 120.6 . .
N28 C8 C9 120.3(5) . .
N28 C8 H8 119.8 . .
C9 C8 H8 119.8 . .
N28 C6 C11 118.4(4) . .
N28 C6 C5 119.2(4) . .
C11 C6 C5 122.4(4) . .
C6 C5 C4 116.0(4) . .
C6 C5 H5A 108.3 . .
C4 C5 H5A 108.3 . .
C6 C5 H5B 108.3 . .
C4 C5 H5B 108.3 . .
H5A C5 H5B 107.4 . .
N27 C23 C24 120.8(5) . .
N27 C23 H23 119.6 . .
C24 C23 H23 119.6 . .
C23 C24 C25 118.6(5) . .
C23 C24 H24 120.7 . .
C25 C24 H24 120.7 . .
N14 C4 C2 108.8(3) . .
N14 C4 C5 108.3(3) . .
C2 C4 C5 111.6(3) . .
N14 C4 H1 109(3) . .
C2 C4 H1 108(3) . .
C5 C4 H1 111(3) . .
O13 C2 O12 125.3(4) . .
O13 C2 C4 119.9(4) . .
O12 C2 C4 114.9(4) . .
F4B B1 F1 119.4(5) . .
F4B B1 F2 114.2(6) . .
F1 B1 F2 106.8(5) . .
F4B B1 F3 106.8(6) . .
F1 B1 F3 106.1(5) . .
F2 B1 F3 101.6(5) . .
F1 B1 F4A 105.7(7) . .
F3 B1 F4A 147.8(8) . .
F1 B1 F4C 100.3(9) . .
F4B F4A F2 106.3(10) . .
F4C F4B F4A 134.0(13) . .
F22A B2 F21 116.5(9) . .
F24 B2 F21 118.4(8) . .
F22A B2 F23 116.3(9) . .
F24 B2 F23 110.2(6) . .
F21 B2 F23 110.4(4) . .
F24 B2 F22 106.0(11) . .
F21 B2 F22 105.1(6) . .
F23 B2 F22 105.9(6) . .
F22A B2 F24A 102.7(15) . .
F22 B2 F24A 125.9(10) . .
F22 F22A F24 137(3) . .
F24A F24 F22A 131(3) . .

loop_
_geom_bond_atom_site_label_1
_geom_bond_atom_site_label_2
_geom_bond_distance
_geom_bond_site_symmetry_2
N28 C8 1.338(6) .
N28 C6 1.351(6) .
N28 H28 0.8600 .
N27 C23 1.331(6) .
N27 C21 1.351(6) .
N27 H27 0.8600 .
C26 C21 1.381(6) .
C26 C25 1.396(7) .
C26 H26 0.9300 .
C25 C24 1.380(8) .
C25 H25 0.9300 .
C21 C20 1.506(6) .
C20 C19 1.541(6) .
C20 H20A 0.9700 .
C20 H20B 0.9700 .
C19 N15 1.481(5) .
C19 C18 1.538(5) .
C19 H19 0.98(5) .
C18 O16 1.234(5) .
C18 O17 1.268(5) .
N15 H15A 0.8900 .
N15 H15B 0.8900 .
N15 H15C 0.8900 .
N14 C4 1.484(5) .
N14 H14A 0.8900 .
N14 H14B 0.8900 .
N14 H14C 0.8900 .
O13 C2 1.226(5) .
O12 C2 1.279(6) .
C11 C6 1.388(6) .
C11 C10 1.389(7) .
C11 H11 0.9300 .
C10 C9 1.379(7) .
C10 H10 0.9300 .
C9 C8 1.372(7) .
C9 H9 0.9300 .
C8 H8 0.9300 .
C6 C5 1.497(6) .
C5 C4 1.543(6) .
C5 H5A 0.9700 .
C5 H5B 0.9700 .
C23 C24 1.358(8) .
C23 H23 0.9300 .
C24 H24 0.9300 .
C4 C2 1.531(5) .
C4 H1 1.00(5) .
B1 F4B 1.328(8) .
B1 F1 1.356(6) .
B1 F2 1.373(7) .
B1 F3 1.387(7) .
B1 F4A 1.390(14) .
B1 F4C 1.417(15) .
F21 B2 1.378(6) .
B2 F22A 1.331(17) .
B2 F24 1.348(13) .
B2 F23 1.395(6) .
B2 F22 1.426(10) .
B2 F24A 1.437(14) .

loop_
_geom_hbond_atom_site_label_D
_geom_hbond_atom_site_label_H
_geom_hbond_atom_site_label_A
_geom_hbond_distance_DH
_geom_hbond_distance_HA
_geom_hbond_distance_DA
_geom_hbond_angle_DHA
_geom_hbond_site_symmetry_A
N28 H28 O12 0.86 1.81 2.631(5) 159.3 .
N27 H27 F3 0.86 2.04 2.874(7) 162.6 1_655
N27 H27 F4C 0.86 2.05 2.780(19) 142.5 1_655
C26 H26 O13 0.93 2.41 3.236(5) 148.3 .
C20 H20A O13 0.97 2.58 3.246(6) 126.0 .
C20 H20B F3 0.97 2.44 3.245(7) 140.4 1_655
N15 H15A F22 0.89 2.18 2.860(8) 132.8 1_455
N15 H15A F22A 0.89 2.10 2.809(17) 136.4 1_455
N15 H15A F23 0.89 2.29 2.938(4) 129.1 .
N15 H15B O12 0.89 1.86 2.745(5) 171.3 .
N15 H15C O17 0.89 1.94 2.797(5) 161.4 1_455
N14 H14A F1 0.89 2.29 2.759(5) 112.5 1_545
N14 H14A F2 0.89 2.27 3.078(7) 150.7 1_645
N14 H14B O17 0.89 1.85 2.734(5) 169.5 1_445
N14 H14C O16 0.89 2.02 2.800(5) 145.1 1_545
C11 H11 F21 0.93 2.50 3.354(6) 152.7 1_445
C9 H9 F4A 0.93 2.52 3.281(17) 138.9 1_446
C8 H8 F24 0.93 2.44 3.096(15) 127.3 1_355
C4 H1 O13 1.00(5) 2.52(5) 3.479(5) 161(4) 1_455
